data_4350622
loop_
_publ_author_name
'Eisler, Dana J.'
'Chivers, Tristram'

_publ_section_title
;
 Bis(1 degree-amino)cyclodistib(III)azanes: the first structural
 characterization of cis and trans isomers of a single
 cyclodipnict(III)azane.
;
_journal_issue 26
_journal_name_full 'Inorganic chemistry'
_journal_page_first 10734
_journal_page_last 10742
_journal_paper_doi 10.1021/ic061660t
_journal_volume 45
_journal_year 2006
_chemical_formula_moiety 'C24 H52 N4 Na2 O2 Sb2'
_chemical_formula_sum 'C24 H52 N4 Na2 O2 Sb2'
_chemical_formula_weight 718.18
_space_group_IT_number 62
_space_group_name_Hall '-P 2ac 2n'
_space_group_name_H-M_alt 'P n m a'
_symmetry_cell_setting orthorhombic
_symmetry_space_group_name_H-M 'P n m a'
_atom_sites_solution_hydrogens geom
_atom_sites_solution_primary direct
_atom_sites_solution_secondary difmap
_audit_creation_method SHELXL-97
_cell_angle_alpha 90.00
_cell_angle_beta 90.00
_cell_angle_gamma 90.00
_cell_formula_units_Z 4
_cell_length_a 17.305(4)
_cell_length_b 16.439(3)
_cell_length_c 11.772(2)
_cell_measurement_temperature 173(2)
_cell_volume 3348.9(11)
_computing_cell_refinement 'Nonius DENZO'
_computing_data_collection 'Nonius COLLECT'
_computing_data_reduction 'Nonius DENZO'
_computing_molecular_graphics 'Bruker SHELXTL'
_computing_publication_material 'Bruker SHELXTL'
_computing_structure_refinement 'SHELXL-97 (Sheldrick, 1997)'
_computing_structure_solution 'SHELXS-97 (Sheldrick, 1990)'
_diffrn_ambient_temperature 173(2)
_diffrn_measured_fraction_theta_full 0.993
_diffrn_measured_fraction_theta_max 0.993
_diffrn_measurement_device_type 'Nonius Kappa CCD'
_diffrn_measurement_method 'phi\omega scans'
_diffrn_radiation_monochromator graphite
_diffrn_radiation_source 'fine-focus sealed tube'
_diffrn_radiation_type MoK\a
_diffrn_radiation_wavelength 0.71073
_diffrn_reflns_av_R_equivalents 0.0372
_diffrn_reflns_av_sigmaI/netI 0.0422
_diffrn_reflns_limit_h_max 22
_diffrn_reflns_limit_h_min -22
_diffrn_reflns_limit_k_max 21
_diffrn_reflns_limit_k_min -21
_diffrn_reflns_limit_l_max 15
_diffrn_reflns_limit_l_min -15
_diffrn_reflns_number 21640
_diffrn_reflns_theta_full 27.48
_diffrn_reflns_theta_max 27.48
_diffrn_reflns_theta_min 2.66
_exptl_absorpt_coefficient_mu 1.663
_exptl_absorpt_correction_T_max 0.8784
_exptl_absorpt_correction_T_min 0.7321
_exptl_absorpt_correction_type integration
_exptl_absorpt_process_details 'HKL Scalepack (Otwinowski & Minor 1997)'
_exptl_crystal_colour yellow
_exptl_crystal_density_diffrn 1.424
_exptl_crystal_density_method 'not measured'
_exptl_crystal_description 'rectangular prism'
_exptl_crystal_F_000 1456
_exptl_crystal_size_max 0.20
_exptl_crystal_size_mid 0.08
_exptl_crystal_size_min 0.08
_refine_diff_density_max 0.678
_refine_diff_density_min -1.009
_refine_diff_density_rms 0.110
_refine_ls_extinction_method none
_refine_ls_goodness_of_fit_ref 1.036
_refine_ls_hydrogen_treatment constr
_refine_ls_matrix_type full
_refine_ls_number_parameters 182
_refine_ls_number_reflns 3951
_refine_ls_number_restraints 10
_refine_ls_restrained_S_all 1.037
_refine_ls_R_factor_all 0.0557
_refine_ls_R_factor_gt 0.0391
_refine_ls_shift/su_max 0.009
_refine_ls_shift/su_mean 0.000
_refine_ls_structure_factor_coef Fsqd
_refine_ls_weighting_details 'calc w=1/[\s^2^(Fo^2^)+(0.0505P)^2^+4.5306P] where P=(Fo^2^+2Fc^2^)/3'
_refine_ls_weighting_scheme calc
_refine_ls_wR_factor_gt 0.0928
_refine_ls_wR_factor_ref 0.1020
_reflns_number_gt 3168
_reflns_number_total 3951
_reflns_threshold_expression >2sigma(I)
_cod_data_source_file ic061660tsi20060901_013006.cif
_cod_data_source_block complex5
_cod_depositor_comments
;
The following automatic conversions were performed:

data item '_symmetry_cell_setting' value 'Orthorhombic' was changed
to 'orthorhombic' in accordance with the
/home/saulius/struct/COD-crude-data/automatic-downloads/DataCite-retrospective/ACS/depositions/lib/dictionaries/cif_core.dic
dictionary named 'cif_core.dic' version 2.4.2 last updated on
2011-04-26.

Automatic conversion script
Id: cif_fix_values 6909 2019-04-08 15:41:33Z antanas 
;
_cod_original_cell_volume 3349.0(12)
_cod_original_sg_symbol_H-M Pnma
_cod_database_code 4350622

loop_
_symmetry_equiv_pos_as_xyz
'x, y, z'
'-x+1/2, -y, z+1/2'
'-x, y+1/2, -z'
'x+1/2, -y+1/2, -z+1/2'
'-x, -y, -z'
'x-1/2, y, -z-1/2'
'x, -y-1/2, z'
'-x-1/2, y-1/2, z-1/2'

loop_
_atom_site_label
_atom_site_type_symbol
_atom_site_fract_x
_atom_site_fract_y
_atom_site_fract_z
_atom_site_U_iso_or_equiv
_atom_site_adp_type
_atom_site_occupancy
_atom_site_symmetry_multiplicity
_atom_site_calc_flag
_atom_site_refinement_flags
_atom_site_disorder_assembly
_atom_site_disorder_group
Sb1 Sb 0.46672(2) 0.2500 0.13529(3) 0.03210(12) Uani 1 2 d S . .
Sb2 Sb 0.49107(2) 0.2500 0.40530(3) 0.03040(12) Uani 1 2 d S . .
Na1 Na 0.61751(9) 0.15367(9) 0.24454(12) 0.0342(3) Uani 1 1 d . . .
N1 N 0.47794(17) 0.1679(2) 0.2704(2) 0.0322(7) Uani 1 1 d . B .
C1 C 0.4251(2) 0.0979(3) 0.2817(4) 0.0418(9) Uani 1 1 d . . .
C2 C 0.4243(3) 0.0500(3) 0.1708(5) 0.0670(14) Uani 1 1 d . B .
H2A H 0.4771 0.0336 0.1514 0.100 Uiso 1 1 calc R . .
H2B H 0.4032 0.0842 0.1099 0.100 Uiso 1 1 calc R . .
H2C H 0.3919 0.0015 0.1797 0.100 Uiso 1 1 calc R . .
C3 C 0.3417(3) 0.1234(3) 0.3103(5) 0.0583(12) Uani 1 1 d . B .
H3A H 0.3219 0.1592 0.2505 0.087 Uiso 1 1 calc R . .
H3B H 0.3411 0.1522 0.3831 0.087 Uiso 1 1 calc R . .
H3C H 0.3090 0.0748 0.3155 0.087 Uiso 1 1 calc R . .
C4 C 0.4553(3) 0.0430(3) 0.3763(5) 0.0622(14) Uani 1 1 d . B .
H4A H 0.5080 0.0256 0.3582 0.093 Uiso 1 1 calc R . .
H4B H 0.4218 -0.0048 0.3834 0.093 Uiso 1 1 calc R . .
H4C H 0.4555 0.0731 0.4482 0.093 Uiso 1 1 calc R . .
N2 N 0.5789(3) 0.2500 0.0995(3) 0.0356(10) Uani 1 2 d S . .
C5 C 0.6054(3) 0.2500 -0.0184(4) 0.0392(13) Uani 1 2 d S . .
C6 C 0.6867(5) 0.2156(7) -0.0221(8) 0.072(4) Uani 0.50 1 d P A -1
H6A H 0.6847 0.1564 -0.0123 0.107 Uiso 0.50 1 calc PR A -1
H6B H 0.7176 0.2396 0.0391 0.107 Uiso 0.50 1 calc PR A -1
H6C H 0.7105 0.2284 -0.0955 0.107 Uiso 0.50 1 calc PR A -1
C7 C 0.6091(9) 0.3406(7) -0.0572(9) 0.079(4) Uani 0.50 1 d P A -1
H7A H 0.5583 0.3659 -0.0468 0.118 Uiso 0.50 1 calc PR A -1
H7B H 0.6237 0.3431 -0.1376 0.118 Uiso 0.50 1 calc PR A -1
H7C H 0.6476 0.3697 -0.0116 0.118 Uiso 0.50 1 calc PR A -1
C8 C 0.5554(7) 0.2036(8) -0.1022(8) 0.071(3) Uani 0.50 1 d P A -1
H8A H 0.5512 0.1467 -0.0781 0.106 Uiso 0.50 1 calc PR A -1
H8B H 0.5789 0.2061 -0.1779 0.106 Uiso 0.50 1 calc PR A -1
H8C H 0.5038 0.2280 -0.1047 0.106 Uiso 0.50 1 calc PR A -1
N3 N 0.6058(3) 0.2500 0.3990(3) 0.0334(10) Uani 1 2 d S . .
C9 C 0.6499(3) 0.2500 0.5055(4) 0.0336(11) Uani 1 2 d S . .
C10 C 0.7356(4) 0.2500 0.4743(6) 0.067(2) Uani 1 2 d S B .
H10A H 0.7471 0.2977 0.4273 0.101 Uiso 0.50 1 calc PR . .
H10B H 0.7479 0.2004 0.4319 0.101 Uiso 0.50 1 calc PR . .
H10C H 0.7667 0.2519 0.5438 0.101 Uiso 1 2 calc SR . .
C11 C 0.6334(3) 0.1739(3) 0.5776(4) 0.0626(14) Uani 1 1 d . B .
H11A H 0.5789 0.1733 0.5998 0.094 Uiso 1 1 calc R . .
H11B H 0.6658 0.1748 0.6458 0.094 Uiso 1 1 calc R . .
H11C H 0.6451 0.1250 0.5331 0.094 Uiso 1 1 calc R . .
O1 O 0.66096(18) 0.01816(17) 0.2412(2) 0.0462(7) Uani 0.60 1 d PD B 1
C12 C 0.6784(19) -0.0388(6) 0.3290(13) 0.057(3) Uani 0.60 1 d PD B 1
H12A H 0.6577 -0.0193 0.4025 0.068 Uiso 0.60 1 calc PR B 1
H12B H 0.7351 -0.0451 0.3365 0.068 Uiso 0.60 1 calc PR B 1
C13 C 0.6430(7) -0.1175(7) 0.2991(9) 0.085(3) Uiso 0.60 1 d PD B 1
H13A H 0.5980 -0.1291 0.3484 0.102 Uiso 0.60 1 calc PR B 1
H13B H 0.6809 -0.1624 0.3068 0.102 Uiso 0.60 1 calc PR B 1
C14 C 0.6189(7) -0.1075(7) 0.1797(8) 0.081(3) Uiso 0.60 1 d PD B 1
H14A H 0.5619 -0.1087 0.1739 0.098 Uiso 0.60 1 calc PR B 1
H14B H 0.6402 -0.1521 0.1327 0.098 Uiso 0.60 1 calc PR B 1
C15 C 0.6488(12) -0.0281(6) 0.1394(8) 0.057(3) Uani 0.60 1 d PD B 1
H15A H 0.6978 -0.0352 0.0972 0.069 Uiso 0.60 1 calc PR B 1
H15B H 0.6108 -0.0010 0.0893 0.069 Uiso 0.60 1 calc PR B 1
O1A O 0.66096(18) 0.01816(17) 0.2412(2) 0.0462(7) Uani 0.40 1 d PD B 2
C12A C 0.683(3) -0.0198(12) 0.3453(19) 0.057(3) Uani 0.40 1 d PD B 2
H12C H 0.6472 -0.0030 0.4073 0.068 Uiso 0.40 1 calc PR B 2
H12D H 0.7360 -0.0046 0.3665 0.068 Uiso 0.40 1 calc PR B 2
C13A C 0.6768(13) -0.1089(13) 0.3251(13) 0.099(6) Uiso 0.40 1 d PD B 2
H13C H 0.7286 -0.1341 0.3300 0.119 Uiso 0.40 1 calc PR B 2
H13D H 0.6432 -0.1342 0.3834 0.119 Uiso 0.40 1 calc PR B 2
C14A C 0.6443(10) -0.1218(11) 0.2129(13) 0.079(5) Uiso 0.40 1 d PD B 2
H14C H 0.5881 -0.1324 0.2169 0.095 Uiso 0.40 1 calc PR B 2
H14D H 0.6700 -0.1677 0.1736 0.095 Uiso 0.40 1 calc PR B 2
C15A C 0.661(2) -0.0435(9) 0.1557(12) 0.057(3) Uani 0.40 1 d PD B 2
H15C H 0.7117 -0.0457 0.1174 0.069 Uiso 0.40 1 calc PR B 2
H15D H 0.6207 -0.0317 0.0980 0.069 Uiso 0.40 1 calc PR B 2

loop_
_atom_site_aniso_label
_atom_site_aniso_U_11
_atom_site_aniso_U_22
_atom_site_aniso_U_33
_atom_site_aniso_U_23
_atom_site_aniso_U_13
_atom_site_aniso_U_12
Sb1 0.0353(2) 0.0358(2) 0.02523(19) 0.000 -0.00149(13) 0.000
Sb2 0.0332(2) 0.0342(2) 0.02386(18) 0.000 0.00380(13) 0.000
Na1 0.0406(8) 0.0297(8) 0.0324(7) -0.0011(6) 0.0025(6) 0.0035(6)
N1 0.0360(16) 0.0298(17) 0.0308(16) -0.0009(13) 0.0018(12) -0.0067(13)
C1 0.042(2) 0.032(2) 0.051(2) 0.0014(18) 0.0034(18) -0.0110(18)
C2 0.080(4) 0.050(3) 0.071(3) -0.019(3) 0.004(3) -0.026(3)
C3 0.043(2) 0.062(3) 0.070(3) 0.001(3) 0.003(2) -0.014(2)
C4 0.066(3) 0.040(3) 0.080(4) 0.019(3) 0.006(3) -0.014(2)
N2 0.038(2) 0.044(3) 0.024(2) 0.000 0.0039(17) 0.000
C5 0.045(3) 0.046(3) 0.027(2) 0.000 0.006(2) 0.000
C6 0.055(5) 0.107(10) 0.053(5) -0.001(5) 0.023(4) 0.017(5)
C7 0.135(12) 0.056(7) 0.045(6) 0.017(5) 0.034(7) -0.002(7)
C8 0.087(8) 0.083(8) 0.042(5) -0.025(6) 0.022(5) -0.023(7)
N3 0.035(2) 0.040(3) 0.025(2) 0.000 0.0002(17) 0.000
C9 0.041(3) 0.035(3) 0.025(2) 0.000 -0.003(2) 0.000
C10 0.042(4) 0.117(7) 0.042(3) 0.000 -0.006(3) 0.000
C11 0.074(3) 0.063(3) 0.051(3) 0.024(2) -0.015(2) -0.005(3)
O1 0.0557(18) 0.0333(16) 0.0498(16) -0.0042(13) -0.0001(14) 0.0049(14)
C12 0.078(5) 0.033(7) 0.059(5) -0.002(5) -0.012(5) 0.001(7)
C15 0.072(7) 0.050(5) 0.050(4) -0.011(4) -0.004(4) 0.022(6)
O1A 0.0557(18) 0.0333(16) 0.0498(16) -0.0042(13) -0.0001(14) 0.0049(14)
C12A 0.078(5) 0.033(7) 0.059(5) -0.002(5) -0.012(5) 0.001(7)
C15A 0.072(7) 0.050(5) 0.050(4) -0.011(4) -0.004(4) 0.022(6)

loop_
_atom_type_symbol
_atom_type_description
_atom_type_scat_dispersion_real
_atom_type_scat_dispersion_imag
_atom_type_scat_source
C C 0.0033 0.0016 'International Tables Vol C Tables 4.2.6.8 and 6.1.1.4'
H H 0.0000 0.0000 'International Tables Vol C Tables 4.2.6.8 and 6.1.1.4'
N N 0.0061 0.0033 'International Tables Vol C Tables 4.2.6.8 and 6.1.1.4'
O O 0.0106 0.0060 'International Tables Vol C Tables 4.2.6.8 and 6.1.1.4'
Na Na 0.0362 0.0249 'International Tables Vol C Tables 4.2.6.8 and 6.1.1.4'
Sb Sb -0.5866 1.5461 'International Tables Vol C Tables 4.2.6.8 and 6.1.1.4'

loop_
_geom_angle_atom_site_label_1
_geom_angle_atom_site_label_2
_geom_angle_atom_site_label_3
_geom_angle
_geom_angle_site_symmetry_1
_geom_angle_site_symmetry_3
N2 Sb1 N1 94.06(12) . .
N2 Sb1 N1 94.06(12) . 7_565
N1 Sb1 N1 80.17(17) . 7_565
N3 Sb2 N1 94.60(12) . .
N3 Sb2 N1 94.60(12) . 7_565
N1 Sb2 N1 80.13(18) . 7_565
O1 Na1 N3 131.24(11) . .
O1 Na1 N2 134.07(11) . .
N3 Na1 N2 94.53(11) . .
O1 Na1 N1 114.13(12) . .
N3 Na1 N1 76.18(14) . .
N2 Na1 N1 75.69(14) . .
C1 N1 Sb1 120.8(2) . .
C1 N1 Sb2 120.1(2) . .
Sb1 N1 Sb2 99.84(14) . .
C1 N1 Na1 123.3(3) . .
Sb1 N1 Na1 93.36(11) . .
Sb2 N1 Na1 92.82(11) . .
N1 C1 C2 109.4(3) . .
N1 C1 C4 108.3(3) . .
C2 C1 C4 108.9(4) . .
N1 C1 C3 112.9(4) . .
C2 C1 C3 108.6(4) . .
C4 C1 C3 108.8(4) . .
C5 N2 Sb1 120.6(3) . .
C5 N2 Na1 125.6(2) . 7_565
Sb1 N2 Na1 96.88(14) . 7_565
C5 N2 Na1 125.6(2) . .
Sb1 N2 Na1 96.88(14) . .
Na1 N2 Na1 81.62(15) 7_565 .
N2 C5 C8 115.9(5) . .
N2 C5 C8 115.9(5) . 7_565
N2 C5 C6 108.6(5) . .
C8 C5 C6 108.8(7) . .
N2 C5 C6 108.6(5) . 7_565
C8 C5 C6 108.8(7) 7_565 7_565
N2 C5 C7 106.9(4) . 7_565
C8 C5 C7 108.2(9) 7_565 7_565
C6 C5 C7 108.1(8) 7_565 7_565
N2 C5 C7 106.9(4) . .
C8 C5 C7 108.2(9) . .
C6 C5 C7 108.1(8) . .
C9 N3 Sb2 119.2(3) . .
C9 N3 Na1 126.8(2) . .
Sb2 N3 Na1 96.39(15) . .
C9 N3 Na1 126.8(2) . 7_565
Sb2 N3 Na1 96.39(15) . 7_565
Na1 N3 Na1 81.75(14) . 7_565
N3 C9 C10 107.4(4) . .
N3 C9 C11 112.0(3) . .
C10 C9 C11 108.2(3) . .
N3 C9 C11 112.0(3) . 7_565
C10 C9 C11 108.2(3) . 7_565
C11 C9 C11 108.8(5) . 7_565
C12 O1 C15 106.7(7) . .
C12 O1 Na1 132.6(9) . .
C15 O1 Na1 118.0(6) . .
O1 C12 C13 108.4(9) . .
C12 C13 C14 104.3(9) . .
C13 C14 C15 107.7(9) . .
O1 C15 C14 104.5(9) . .
C14A C13A C12A 108.4(17) . .
C13A C14A C15A 102.3(15) . .

loop_
_geom_bond_atom_site_label_1
_geom_bond_atom_site_label_2
_geom_bond_distance
_geom_bond_site_symmetry_2
Sb1 N2 1.987(5) .
Sb1 N1 2.095(3) .
Sb1 N1 2.095(3) 7_565
Sb2 N3 1.988(5) .
Sb2 N1 2.096(3) .
Sb2 N1 2.096(3) 7_565
Na1 O1 2.351(3) .
Na1 N3 2.420(3) .
Na1 N2 2.423(3) .
Na1 N1 2.446(3) .
N1 C1 1.476(5) .
C1 C2 1.524(6) .
C1 C4 1.526(7) .
C1 C3 1.539(6) .
N2 C5 1.462(6) .
N2 Na1 2.423(3) 7_565
C5 C8 1.518(11) .
C5 C8 1.518(11) 7_565
C5 C6 1.517(10) .
C5 C6 1.517(10) 7_565
C5 C7 1.559(10) 7_565
C5 C7 1.559(10) .
N3 C9 1.467(6) .
N3 Na1 2.420(3) 7_565
C9 C10 1.528(8) .
C9 C11 1.538(5) .
C9 C11 1.538(5) 7_565
O1 C12 1.428(7) .
O1 C15 1.435(8) .
C12 C13 1.474(9) .
C13 C14 1.476(9) .
C14 C15 1.481(9) .
C12A C13A 1.488(10) .
C13A C14A 1.451(10) .
C14A C15A 1.481(10) .
